data_1561247
loop_
_publ_author_name
'Pflug, Christian'
'Franz, Alexandra'
'Kohlmann, Holger'

_publ_section_title
;
 Crystal structure and europium luminescence of NaMgH3&#x2212;xFx
;
_journal_name_full 'Journal of Solid State Chemistry'
_journal_page_first 391
_journal_page_last 396
_journal_paper_doi 10.1016/j.jssc.2017.10.034
_journal_volume 258
_journal_year 2018
_chemical_formula_iupac NaMgH0.7F2.3
_chemical_formula_sum 'F2.293 H0.707 Mg Na'
_chemical_formula_weight 91.56
_space_group_IT_number 62
_space_group_name_Hall '-P 2ac 2n'
_space_group_name_H-M_alt 'P n m a'
_symmetry_cell_setting orthorhombic
_symmetry_Int_Tables_number 62
_symmetry_space_group_name_Hall '-P 2ac 2n'
_symmetry_space_group_name_H-M 'P n m a'
_cell_angle_alpha 90.00000
_cell_angle_beta 90.00000
_cell_angle_gamma 90.00000
_cell_formula_units_Z 4
_cell_length_a 5.47950(21)
_cell_length_b 7.67810(29)
_cell_length_c 5.37951(17)
_cell_measurement_temperature 298
_cell_volume 226.328(14)
_computing_cell_refinement ' FULLPROF'
_computing_data_collection LAMP
_computing_molecular_graphics 'Diamond 3'
_computing_publication_material WinPLOTR
_computing_structure_refinement FULLPROF
_computing_structure_solution ICSD
_diffrn_ambient_temperature 298
_diffrn_detector 'neutron multi-strip'
_diffrn_measurement_device_type 'D20, ILL'
_diffrn_radiation_monochromator Ge
_diffrn_radiation_type neutron
_diffrn_radiation_wavelength 1.867250
_diffrn_source 'nuclear reactor'
_diffrn_source_type 'D20, ILL'
_pd_char_colour white
_pd_instr_location ' ILL'
_pd_meas_2theta_range_inc 0.050152
_pd_meas_2theta_range_max 150.76041
_pd_meas_2theta_range_min 0.01040
_pd_meas_number_of_points 3008
_pd_meas_scan_method step
_pd_proc_2theta_range_inc 0.050152
_pd_proc_2theta_range_max 150.8470
_pd_proc_2theta_range_min 0.0970
_pd_proc_ls_background_function 'linear interpolation between 26 manually defined background points'
_pd_proc_ls_profile_function
; pseudo-Voigt function with U = 0.231(7), V = -0.460(16),
W = 0.350(8), \h~0~ = 0.33(5), X = 0;
asymmetry correction with P~1~ = -0.06(1)  on
reflections with 2\q < 90\%
;
_pd_proc_ls_prof_R_factor 0.018033
_pd_proc_ls_prof_wR_expected 0.014390
_pd_proc_ls_prof_wR_factor 0.023421
_pd_proc_wavelength 1.867250
_pd_spec_mounting ' Vanadium'
_pd_spec_shape cylinder
_refine_ls_extinction_coef .
_refine_ls_extinction_method none
_refine_ls_goodness_of_fit_all 1.6275
_refine_ls_matrix_type fullcycle
_refine_ls_number_constraints 9
_refine_ls_number_parameters 30
_refine_ls_number_reflns 145
_refine_ls_number_restraints 0
_refine_ls_R_I_factor 0.103448
_refine_ls_shift/su_max 0.1
_refine_ls_weighting_scheme sigma
_refine_ls_wR_factor_all 11.9
_cod_data_source_file JSSC-2018-258-391.cif
_cod_data_source_block 3
_cod_original_cell_volume 226.330(10)
_cod_original_formula_sum F2.293H0.707Mg1Na1
_cod_database_code 1561247
_pd_proc_ls_prof_cr_factor 0.224473
_pd_proc_ls_prof_cwr_factor 0.158572
_pd_proc_ls_prof_cwr_expected 0.097431
_pd_proc_ls_prof_chi2 2.6489
_pd_proc_ls_prof_echi2 2.6540
_refine_ls_structure_factor_all Inet
_refine_ls_hyddrogen_treatment .

loop_
_symmetry_equiv_pos_as_xyz
x,y,z
x+1/2,-y+1/2,-z+1/2
-x,y+1/2,-z
-x+1/2,-y,z+1/2
-x,-y,-z
-x+1/2,y+1/2,z+1/2
x,-y+1/2,z
x+1/2,y,-z+1/2

loop_
_atom_site_label
_atom_site_fract_x
_atom_site_fract_y
_atom_site_fract_z
_atom_site_U_iso_or_equiv
_atom_site_occupancy
_atom_site_adp_type
_atom_site_type_symbol
_atom_site_constraints
Na1 0.0370(7) 0.25000 -0.0055(9) 0.0255(9) 1.00000 Uiso Na .
Mg1 0.00000 0.00000 0.50000 0.0101(6) 1.00000 Uiso Mg .
F1 0.4732(7) 0.25000 0.0856(6) 0.0188(15) 0.775(6) Uiso F .
H1 0.4732(7) 0.25000 0.0856(6) 0.0188(15) 0.225(6) Uiso H =1-occ(F1)
F2 0.2952(5) 0.0452(4) 0.7054(5) 0.0144(11) 0.759(4) Uiso F .
H2 0.2952(5) 0.0453(4) 0.7054(5) 0.0144(11) 0.241(4) Uiso H =1-occF(2)

loop_
_atom_type_symbol
_atom_type_scat_length_neutron
_atom_type_scat_source
Na 0.36300 V.F._Sears_Neutron_News_3_26_(1992)
Mg 0.53750 V.F._Sears_Neutron_News_3_26_(1992)
F 0.56540 V.F._Sears_Neutron_News_3_26_(1992)
H -0.37390 V.F._Sears_Neutron_News_3_26_(1992)

loop_
_geom_angle_atom_site_label_1
_geom_angle_atom_site_label_2
_geom_angle_atom_site_label_3
_geom_angle
_geom_angle_site_symmetry_1
_geom_angle_site_symmetry_3
F1 Na1 F1 87.2(3) 1_555 2_455
F1 Na1 H1 87.2(3) 1_555 2_455
F1 Na1 F2 65.87(19) 1_555 1_554
F1 Na1 F2 130.7(3) 1_555 2_455
F1 Na1 F2 65.25(18) 1_555 4_554
F1 Na1 F2 65.25(18) 1_555 6_554
F1 Na1 F2 65.87(19) 1_555 7_554
F1 Na1 F2 130.7(3) 1_555 8_455
F1 Na1 H2 65.87(19) 1_555 1_554
F1 Na1 H2 130.7(3) 1_555 2_455
F1 Na1 H2 65.25(18) 1_555 4_554
F1 Na1 H2 65.25(18) 1_555 6_554
F1 Na1 H2 65.87(19) 1_555 7_554
F1 Na1 H2 130.7(3) 1_555 8_455
F1 Na1 H1 87.2(3) 2_455 1_555
F1 Na1 F2 131.9(3) 2_455 1_554
F1 Na1 F2 111.7(2) 2_455 2_455
F1 Na1 F2 68.67(19) 2_455 4_554
F1 Na1 F2 68.67(19) 2_455 6_554
F1 Na1 F2 131.9(3) 2_455 7_554
F1 Na1 F2 111.7(2) 2_455 8_455
F1 Na1 H2 131.9(3) 2_455 1_554
F1 Na1 H2 111.7(2) 2_455 2_455
F1 Na1 H2 68.67(19) 2_455 4_554
F1 Na1 H2 68.67(19) 2_455 6_554
F1 Na1 H2 131.9(3) 2_455 7_554
F1 Na1 H2 111.7(2) 2_455 8_455
H1 Na1 H1 87.2(3) 1_555 2_455
H1 Na1 F2 65.87(19) 1_555 1_554
H1 Na1 F2 130.7(3) 1_555 2_455
H1 Na1 F2 65.25(18) 1_555 4_554
H1 Na1 F2 65.25(18) 1_555 6_554
H1 Na1 F2 65.87(19) 1_555 7_554
H1 Na1 F2 130.7(3) 1_555 8_455
H1 Na1 H2 65.87(19) 1_555 1_554
H1 Na1 H2 130.7(3) 1_555 2_455
H1 Na1 H2 65.25(18) 1_555 4_554
H1 Na1 H2 65.25(18) 1_555 6_554
H1 Na1 H2 65.87(19) 1_555 7_554
H1 Na1 H2 130.7(3) 1_555 8_455
H1 Na1 F2 131.9(3) 2_455 1_554
H1 Na1 F2 111.7(2) 2_455 2_455
H1 Na1 F2 68.67(19) 2_455 4_554
H1 Na1 F2 68.67(19) 2_455 6_554
H1 Na1 F2 131.9(3) 2_455 7_554
H1 Na1 F2 111.7(2) 2_455 8_455
H1 Na1 H2 131.9(3) 2_455 1_554
H1 Na1 H2 111.7(2) 2_455 2_455
H1 Na1 H2 68.67(19) 2_455 4_554
H1 Na1 H2 68.67(19) 2_455 6_554
H1 Na1 H2 131.9(3) 2_455 7_554
H1 Na1 H2 111.7(2) 2_455 8_455
F2 Na1 F2 116.1(2) 1_554 2_455
F2 Na1 F2 64.02(16) 1_554 4_554
F2 Na1 F2 124.7(2) 1_554 6_554
F2 Na1 F2 73.61(18) 1_554 7_554
F2 Na1 F2 68.10(18) 1_554 8_455
F2 Na1 H2 116.1(2) 1_554 2_455
F2 Na1 H2 64.02(16) 1_554 4_554
F2 Na1 H2 124.7(2) 1_554 6_554
F2 Na1 H2 73.61(18) 1_554 7_554
F2 Na1 H2 68.10(18) 1_554 8_455
F2 Na1 F2 163.6(2) 2_455 4_554
F2 Na1 F2 79.63(18) 2_455 6_554
F2 Na1 F2 68.10(18) 2_455 7_554
F2 Na1 F2 85.4(2) 2_455 8_455
F2 Na1 H2 116.1(2) 2_455 1_554
F2 Na1 H2 163.6(2) 2_455 4_554
F2 Na1 H2 79.63(18) 2_455 6_554
F2 Na1 H2 68.10(18) 2_455 7_554
F2 Na1 H2 85.4(2) 2_455 8_455
F2 Na1 F2 114.40(19) 4_554 6_554
F2 Na1 F2 124.7(2) 4_554 7_554
F2 Na1 F2 79.63(18) 4_554 8_455
F2 Na1 H2 64.02(16) 4_554 1_554
F2 Na1 H2 163.6(2) 4_554 2_455
F2 Na1 H2 114.40(19) 4_554 6_554
F2 Na1 H2 124.7(2) 4_554 7_554
F2 Na1 H2 79.63(18) 4_554 8_455
F2 Na1 F2 64.02(16) 6_554 7_554
F2 Na1 F2 163.6(2) 6_554 8_455
F2 Na1 H2 124.7(2) 6_554 1_554
F2 Na1 H2 79.63(18) 6_554 2_455
F2 Na1 H2 114.40(19) 6_554 4_554
F2 Na1 H2 64.02(16) 6_554 7_554
F2 Na1 H2 163.6(2) 6_554 8_455
F2 Na1 F2 116.1(2) 7_554 8_455
F2 Na1 H2 73.61(18) 7_554 1_554
F2 Na1 H2 68.10(18) 7_554 2_455
F2 Na1 H2 124.7(2) 7_554 4_554
F2 Na1 H2 64.02(16) 7_554 6_554
F2 Na1 H2 116.1(2) 7_554 8_455
F2 Na1 H2 68.10(18) 8_455 1_554
F2 Na1 H2 85.4(2) 8_455 2_455
F2 Na1 H2 79.63(18) 8_455 4_554
F2 Na1 H2 163.6(2) 8_455 6_554
F2 Na1 H2 116.1(2) 8_455 7_554
H2 Na1 H2 116.1(2) 1_554 2_455
H2 Na1 H2 64.02(16) 1_554 4_554
H2 Na1 H2 124.7(2) 1_554 6_554
H2 Na1 H2 73.61(18) 1_554 7_554
H2 Na1 H2 68.10(18) 1_554 8_455
H2 Na1 H2 163.6(2) 2_455 4_554
H2 Na1 H2 79.63(18) 2_455 6_554
H2 Na1 H2 68.10(18) 2_455 7_554
H2 Na1 H2 85.4(2) 2_455 8_455
H2 Na1 H2 114.40(19) 4_554 6_554
H2 Na1 H2 124.7(2) 4_554 7_554
H2 Na1 H2 79.63(18) 4_554 8_455
H2 Na1 H2 64.02(16) 6_554 7_554
H2 Na1 H2 163.6(2) 6_554 8_455
H2 Na1 H2 116.1(2) 7_554 8_455
F1 Mg1 F1 180.00(7) 2_455 4_555
F1 Mg1 H1 180.00(7) 2_455 4_555
F1 Mg1 F2 91.20(19) 2_455 1_555
F1 Mg1 F2 91.47(17) 2_455 4_554
F1 Mg1 F2 88.80(17) 2_455 5_556
F1 Mg1 F2 88.53(18) 2_455 8_456
F1 Mg1 H2 91.20(19) 2_455 1_555
F1 Mg1 H2 91.47(17) 2_455 4_554
F1 Mg1 H2 88.80(17) 2_455 5_556
F1 Mg1 H2 88.53(18) 2_455 8_456
F1 Mg1 H1 180.00(7) 4_555 2_455
F1 Mg1 F2 88.80(17) 4_555 1_555
F1 Mg1 F2 88.53(18) 4_555 4_554
F1 Mg1 F2 91.20(19) 4_555 5_556
F1 Mg1 F2 91.47(17) 4_555 8_456
F1 Mg1 H2 88.80(17) 4_555 1_555
F1 Mg1 H2 88.53(18) 4_555 4_554
F1 Mg1 H2 91.20(19) 4_555 5_556
F1 Mg1 H2 91.47(17) 4_555 8_456
H1 Mg1 H1 180.00(7) 2_455 4_555
H1 Mg1 F2 91.20(19) 2_455 1_555
H1 Mg1 F2 91.47(17) 2_455 4_554
H1 Mg1 F2 88.80(17) 2_455 5_556
H1 Mg1 F2 88.53(18) 2_455 8_456
H1 Mg1 H2 91.20(19) 2_455 1_555
H1 Mg1 H2 91.47(17) 2_455 4_554
H1 Mg1 H2 88.80(17) 2_455 5_556
H1 Mg1 H2 88.53(18) 2_455 8_456
H1 Mg1 F2 88.80(17) 4_555 1_555
H1 Mg1 F2 88.53(18) 4_555 4_554
H1 Mg1 F2 91.20(19) 4_555 5_556
H1 Mg1 F2 91.47(17) 4_555 8_456
H1 Mg1 H2 88.80(17) 4_555 1_555
H1 Mg1 H2 88.53(18) 4_555 4_554
H1 Mg1 H2 91.20(19) 4_555 5_556
H1 Mg1 H2 91.47(17) 4_555 8_456
F2 Mg1 F2 90.82(19) 1_555 4_554
F2 Mg1 F2 180.0(2) 1_555 5_556
F2 Mg1 F2 89.18(19) 1_555 8_456
F2 Mg1 H2 90.82(19) 1_555 4_554
F2 Mg1 H2 180.0(2) 1_555 5_556
F2 Mg1 H2 89.18(19) 1_555 8_456
F2 Mg1 F2 89.18(19) 4_554 5_556
F2 Mg1 F2 180.0(2) 4_554 8_456
F2 Mg1 H2 90.82(19) 4_554 1_555
F2 Mg1 H2 89.18(19) 4_554 5_556
F2 Mg1 H2 180.0(2) 4_554 8_456
F2 Mg1 F2 90.82(19) 5_556 8_456
F2 Mg1 H2 180.0(2) 5_556 1_555
F2 Mg1 H2 89.18(19) 5_556 4_554
F2 Mg1 H2 90.82(19) 5_556 8_456
F2 Mg1 H2 89.18(19) 8_456 1_555
F2 Mg1 H2 180.0(2) 8_456 4_554
F2 Mg1 H2 90.82(19) 8_456 5_556
H2 Mg1 H2 90.82(19) 1_555 4_554
H2 Mg1 H2 180.0(2) 1_555 5_556
H2 Mg1 H2 89.18(19) 1_555 8_456
H2 Mg1 H2 89.18(19) 4_554 5_556
H2 Mg1 H2 180.0(2) 4_554 8_456
H2 Mg1 H2 90.82(19) 5_556 8_456
Na1 F1 Na1 110.4(3) 1_555 2_555
Na1 F1 Mg1 91.50(17) 1_555 2_555
Na1 F1 Mg1 91.50(17) 1_555 4_554
Na1 F1 F2 60.32(18) 1_555 1_554
Na1 F1 F2 119.9(2) 1_555 2_555
Na1 F1 F2 121.3(2) 1_555 3_656
Na1 F1 F2 61.84(17) 1_555 4_554
Na1 F1 F2 121.3(2) 1_555 5_656
Na1 F1 F2 61.84(17) 1_555 6_554
Na1 F1 F2 60.32(18) 1_555 7_554
Na1 F1 F2 119.9(2) 1_555 8_555
Na1 F1 H2 60.32(18) 1_555 1_554
Na1 F1 H2 119.9(2) 1_555 2_555
Na1 F1 H2 121.3(2) 1_555 3_656
Na1 F1 H2 61.84(17) 1_555 4_554
Na1 F1 H2 121.3(2) 1_555 5_656
Na1 F1 H2 61.84(17) 1_555 6_554
Na1 F1 H2 60.32(18) 1_555 7_554
Na1 F1 H2 119.9(2) 1_555 8_555
Na1 F1 Mg1 102.6(2) 2_555 2_555
Na1 F1 Mg1 102.6(2) 2_555 4_554
Na1 F1 F2 141.9(3) 2_555 1_554
Na1 F1 F2 116.8(3) 2_555 2_555
Na1 F1 F2 62.53(19) 2_555 3_656
Na1 F1 F2 81.5(2) 2_555 4_554
Na1 F1 F2 62.53(19) 2_555 5_656
Na1 F1 F2 81.5(2) 2_555 6_554
Na1 F1 F2 141.9(3) 2_555 7_554
Na1 F1 F2 116.8(3) 2_555 8_555
Na1 F1 H2 141.9(3) 2_555 1_554
Na1 F1 H2 116.8(3) 2_555 2_555
Na1 F1 H2 62.53(19) 2_555 3_656
Na1 F1 H2 81.5(2) 2_555 4_554
Na1 F1 H2 62.53(19) 2_555 5_656
Na1 F1 H2 81.5(2) 2_555 6_554
Na1 F1 H2 141.9(3) 2_555 7_554
Na1 F1 H2 116.8(3) 2_555 8_555
Mg1 F1 Mg1 151.72(3) 2_555 4_554
Mg1 F1 F2 114.01(15) 2_555 1_554
Mg1 F1 F2 152.21(17) 2_555 4_554
Mg1 F1 F2 146.65(16) 2_555 5_656
Mg1 F1 F2 45.74(10) 2_555 6_554
Mg1 F1 F2 45.63(10) 2_555 7_554
Mg1 F1 F2 111.30(15) 2_555 8_555
Mg1 F1 H2 114.01(15) 2_555 1_554
Mg1 F1 H2 152.21(17) 2_555 4_554
Mg1 F1 H2 146.65(16) 2_555 5_656
Mg1 F1 H2 45.74(10) 2_555 6_554
Mg1 F1 H2 45.63(10) 2_555 7_554
Mg1 F1 H2 111.30(15) 2_555 8_555
Mg1 F1 F2 45.63(10) 4_554 1_554
Mg1 F1 F2 111.30(15) 4_554 2_555
Mg1 F1 F2 146.65(16) 4_554 3_656
Mg1 F1 F2 45.74(10) 4_554 4_554
Mg1 F1 F2 152.21(17) 4_554 6_554
Mg1 F1 F2 114.01(15) 4_554 7_554
Mg1 F1 H2 45.63(10) 4_554 1_554
Mg1 F1 H2 111.30(15) 4_554 2_555
Mg1 F1 H2 146.65(16) 4_554 3_656
Mg1 F1 H2 45.74(10) 4_554 4_554
Mg1 F1 H2 152.21(17) 4_554 6_554
Mg1 F1 H2 114.01(15) 4_554 7_554
F2 F1 F2 97.30(17) 1_554 2_555
F2 F1 F2 155.47(20) 1_554 3_656
F2 F1 F2 61.29(14) 1_554 4_554
F2 F1 F2 89.80(16) 1_554 5_656
F2 F1 F2 116.77(18) 1_554 6_554
F2 F1 F2 69.55(15) 1_554 7_554
F2 F1 F2 59.61(14) 1_554 8_555
F2 F1 H2 97.30(17) 1_554 2_555
F2 F1 H2 155.47(20) 1_554 3_656
F2 F1 H2 61.29(14) 1_554 4_554
F2 F1 H2 89.80(16) 1_554 5_656
F2 F1 H2 116.77(18) 1_554 6_554
F2 F1 H2 69.55(15) 1_554 7_554
F2 F1 H2 59.61(14) 1_554 8_555
F2 F1 F2 59.73(14) 2_555 3_656
F2 F1 F2 155.56(20) 2_555 4_554
F2 F1 F2 112.60(18) 2_555 5_656
F2 F1 F2 90.28(16) 2_555 6_554
F2 F1 F2 59.61(14) 2_555 7_554
F2 F1 F2 67.40(15) 2_555 8_555
F2 F1 H2 97.30(17) 2_555 1_554
F2 F1 H2 59.73(14) 2_555 3_656
F2 F1 H2 155.56(20) 2_555 4_554
F2 F1 H2 112.60(18) 2_555 5_656
F2 F1 H2 90.28(16) 2_555 6_554
F2 F1 H2 59.61(14) 2_555 7_554
F2 F1 H2 67.40(15) 2_555 8_555
F2 F1 F2 142.99(19) 3_656 4_554
F2 F1 F2 106.37(18) 3_656 5_656
F2 F1 F2 59.47(13) 3_656 6_554
F2 F1 F2 89.80(16) 3_656 7_554
F2 F1 F2 112.60(18) 3_656 8_555
F2 F1 H2 155.47(20) 3_656 1_554
F2 F1 H2 59.73(14) 3_656 2_555
F2 F1 H2 142.99(19) 3_656 4_554
F2 F1 H2 106.37(18) 3_656 5_656
F2 F1 H2 59.47(13) 3_656 6_554
F2 F1 H2 89.80(16) 3_656 7_554
F2 F1 H2 112.60(18) 3_656 8_555
F2 F1 F2 59.47(13) 4_554 5_656
F2 F1 F2 109.37(18) 4_554 6_554
F2 F1 F2 116.77(18) 4_554 7_554
F2 F1 F2 90.28(16) 4_554 8_555
F2 F1 H2 61.29(14) 4_554 1_554
F2 F1 H2 155.56(20) 4_554 2_555
F2 F1 H2 142.99(19) 4_554 3_656
F2 F1 H2 59.47(13) 4_554 5_656
F2 F1 H2 109.37(18) 4_554 6_554
F2 F1 H2 116.77(18) 4_554 7_554
F2 F1 H2 90.28(16) 4_554 8_555
F2 F1 F2 142.99(19) 5_656 6_554
F2 F1 F2 155.47(20) 5_656 7_554
F2 F1 F2 59.73(14) 5_656 8_555
F2 F1 H2 89.80(16) 5_656 1_554
F2 F1 H2 112.60(18) 5_656 2_555
F2 F1 H2 106.37(18) 5_656 3_656
F2 F1 H2 59.47(13) 5_656 4_554
F2 F1 H2 142.99(19) 5_656 6_554
F2 F1 H2 155.47(20) 5_656 7_554
F2 F1 H2 59.73(14) 5_656 8_555
F2 F1 F2 61.29(14) 6_554 7_554
F2 F1 F2 155.56(20) 6_554 8_555
F2 F1 H2 116.77(18) 6_554 1_554
F2 F1 H2 90.28(16) 6_554 2_555
F2 F1 H2 59.47(13) 6_554 3_656
F2 F1 H2 109.37(18) 6_554 4_554
F2 F1 H2 142.99(19) 6_554 5_656
F2 F1 H2 61.29(14) 6_554 7_554
F2 F1 H2 155.56(20) 6_554 8_555
F2 F1 F2 97.30(17) 7_554 8_555
F2 F1 H2 69.55(15) 7_554 1_554
F2 F1 H2 59.61(14) 7_554 2_555
F2 F1 H2 89.80(16) 7_554 3_656
F2 F1 H2 116.77(18) 7_554 4_554
F2 F1 H2 155.47(20) 7_554 5_656
F2 F1 H2 61.29(14) 7_554 6_554
F2 F1 H2 97.30(17) 7_554 8_555
F2 F1 H2 59.61(14) 8_555 1_554
F2 F1 H2 67.40(15) 8_555 2_555
F2 F1 H2 112.60(18) 8_555 3_656
F2 F1 H2 90.28(16) 8_555 4_554
F2 F1 H2 59.73(14) 8_555 5_656
F2 F1 H2 155.56(20) 8_555 6_554
F2 F1 H2 97.30(17) 8_555 7_554
H2 F1 H2 97.30(17) 1_554 2_555
H2 F1 H2 155.47(20) 1_554 3_656
H2 F1 H2 61.29(14) 1_554 4_554
H2 F1 H2 89.80(16) 1_554 5_656
H2 F1 H2 116.77(18) 1_554 6_554
H2 F1 H2 69.55(15) 1_554 7_554
H2 F1 H2 59.61(14) 1_554 8_555
H2 F1 H2 59.73(14) 2_555 3_656
H2 F1 H2 155.56(20) 2_555 4_554
H2 F1 H2 112.60(18) 2_555 5_656
H2 F1 H2 90.28(16) 2_555 6_554
H2 F1 H2 59.61(14) 2_555 7_554
H2 F1 H2 67.40(15) 2_555 8_555
H2 F1 H2 142.99(19) 3_656 4_554
H2 F1 H2 106.37(18) 3_656 5_656
H2 F1 H2 59.47(13) 3_656 6_554
H2 F1 H2 89.80(16) 3_656 7_554
H2 F1 H2 112.60(18) 3_656 8_555
H2 F1 H2 59.47(13) 4_554 5_656
H2 F1 H2 109.37(18) 4_554 6_554
H2 F1 H2 116.77(18) 4_554 7_554
H2 F1 H2 90.28(16) 4_554 8_555
H2 F1 H2 142.99(19) 5_656 6_554
H2 F1 H2 155.47(20) 5_656 7_554
H2 F1 H2 59.73(14) 5_656 8_555
H2 F1 H2 61.29(14) 6_554 7_554
H2 F1 H2 155.56(20) 6_554 8_555
H2 F1 H2 97.30(17) 7_554 8_555
Na1 H1 Na1 110.4(3) 1_555 2_555
Na1 H1 Mg1 91.50(17) 1_555 2_555
Na1 H1 Mg1 91.50(17) 1_555 4_554
Na1 H1 F2 60.32(18) 1_555 1_554
Na1 H1 F2 119.9(2) 1_555 2_555
Na1 H1 F2 121.3(2) 1_555 3_656
Na1 H1 F2 61.84(17) 1_555 4_554
Na1 H1 F2 121.3(2) 1_555 5_656
Na1 H1 F2 61.84(17) 1_555 6_554
Na1 H1 F2 60.32(18) 1_555 7_554
Na1 H1 F2 119.9(2) 1_555 8_555
Na1 H1 H2 60.32(18) 1_555 1_554
Na1 H1 H2 119.9(2) 1_555 2_555
Na1 H1 H2 121.3(2) 1_555 3_656
Na1 H1 H2 61.84(17) 1_555 4_554
Na1 H1 H2 121.3(2) 1_555 5_656
Na1 H1 H2 61.84(17) 1_555 6_554
Na1 H1 H2 60.32(18) 1_555 7_554
Na1 H1 H2 119.9(2) 1_555 8_555
Na1 H1 Mg1 102.6(2) 2_555 2_555
Na1 H1 Mg1 102.6(2) 2_555 4_554
Na1 H1 F2 141.9(3) 2_555 1_554
Na1 H1 F2 116.8(3) 2_555 2_555
Na1 H1 F2 62.53(19) 2_555 3_656
Na1 H1 F2 81.5(2) 2_555 4_554
Na1 H1 F2 62.53(19) 2_555 5_656
Na1 H1 F2 81.5(2) 2_555 6_554
Na1 H1 F2 141.9(3) 2_555 7_554
Na1 H1 F2 116.8(3) 2_555 8_555
Na1 H1 H2 141.9(3) 2_555 1_554
Na1 H1 H2 116.8(3) 2_555 2_555
Na1 H1 H2 62.53(19) 2_555 3_656
Na1 H1 H2 81.5(2) 2_555 4_554
Na1 H1 H2 62.53(19) 2_555 5_656
Na1 H1 H2 81.5(2) 2_555 6_554
Na1 H1 H2 141.9(3) 2_555 7_554
Na1 H1 H2 116.8(3) 2_555 8_555
Mg1 H1 Mg1 151.72(3) 2_555 4_554
Mg1 H1 F2 114.01(15) 2_555 1_554
Mg1 H1 F2 152.21(17) 2_555 4_554
Mg1 H1 F2 146.65(16) 2_555 5_656
Mg1 H1 F2 45.74(10) 2_555 6_554
Mg1 H1 F2 45.63(10) 2_555 7_554
Mg1 H1 F2 111.30(15) 2_555 8_555
Mg1 H1 H2 114.01(15) 2_555 1_554
Mg1 H1 H2 152.21(17) 2_555 4_554
Mg1 H1 H2 146.65(16) 2_555 5_656
Mg1 H1 H2 45.74(10) 2_555 6_554
Mg1 H1 H2 45.63(10) 2_555 7_554
Mg1 H1 H2 111.30(15) 2_555 8_555
Mg1 H1 F2 45.63(10) 4_554 1_554
Mg1 H1 F2 111.30(15) 4_554 2_555
Mg1 H1 F2 146.65(16) 4_554 3_656
Mg1 H1 F2 45.74(10) 4_554 4_554
Mg1 H1 F2 152.21(17) 4_554 6_554
Mg1 H1 F2 114.01(15) 4_554 7_554
Mg1 H1 H2 45.63(10) 4_554 1_554
Mg1 H1 H2 111.30(15) 4_554 2_555
Mg1 H1 H2 146.65(16) 4_554 3_656
Mg1 H1 H2 45.74(10) 4_554 4_554
Mg1 H1 H2 152.21(17) 4_554 6_554
Mg1 H1 H2 114.01(15) 4_554 7_554
F2 H1 F2 97.30(17) 1_554 2_555
F2 H1 F2 155.47(20) 1_554 3_656
F2 H1 F2 61.29(14) 1_554 4_554
F2 H1 F2 89.80(16) 1_554 5_656
F2 H1 F2 116.77(18) 1_554 6_554
F2 H1 F2 69.55(15) 1_554 7_554
F2 H1 F2 59.61(14) 1_554 8_555
F2 H1 H2 97.30(17) 1_554 2_555
F2 H1 H2 155.47(20) 1_554 3_656
F2 H1 H2 61.29(14) 1_554 4_554
F2 H1 H2 89.80(16) 1_554 5_656
F2 H1 H2 116.77(18) 1_554 6_554
F2 H1 H2 69.55(15) 1_554 7_554
F2 H1 H2 59.61(14) 1_554 8_555
F2 H1 F2 59.73(14) 2_555 3_656
F2 H1 F2 155.56(20) 2_555 4_554
F2 H1 F2 112.60(18) 2_555 5_656
F2 H1 F2 90.28(16) 2_555 6_554
F2 H1 F2 59.61(14) 2_555 7_554
F2 H1 F2 67.40(15) 2_555 8_555
F2 H1 H2 97.30(17) 2_555 1_554
F2 H1 H2 59.73(14) 2_555 3_656
F2 H1 H2 155.56(20) 2_555 4_554
F2 H1 H2 112.60(18) 2_555 5_656
F2 H1 H2 90.28(16) 2_555 6_554
F2 H1 H2 59.61(14) 2_555 7_554
F2 H1 H2 67.40(15) 2_555 8_555
F2 H1 F2 142.99(19) 3_656 4_554
F2 H1 F2 106.37(18) 3_656 5_656
F2 H1 F2 59.47(13) 3_656 6_554
F2 H1 F2 89.80(16) 3_656 7_554
F2 H1 F2 112.60(18) 3_656 8_555
F2 H1 H2 155.47(20) 3_656 1_554
F2 H1 H2 59.73(14) 3_656 2_555
F2 H1 H2 142.99(19) 3_656 4_554
F2 H1 H2 106.37(18) 3_656 5_656
F2 H1 H2 59.47(13) 3_656 6_554
F2 H1 H2 89.80(16) 3_656 7_554
F2 H1 H2 112.60(18) 3_656 8_555
F2 H1 F2 59.47(13) 4_554 5_656
F2 H1 F2 109.37(18) 4_554 6_554
F2 H1 F2 116.77(18) 4_554 7_554
F2 H1 F2 90.28(16) 4_554 8_555
F2 H1 H2 61.29(14) 4_554 1_554
F2 H1 H2 155.56(20) 4_554 2_555
F2 H1 H2 142.99(19) 4_554 3_656
F2 H1 H2 59.47(13) 4_554 5_656
F2 H1 H2 109.37(18) 4_554 6_554
F2 H1 H2 116.77(18) 4_554 7_554
F2 H1 H2 90.28(16) 4_554 8_555
F2 H1 F2 142.99(19) 5_656 6_554
F2 H1 F2 155.47(20) 5_656 7_554
F2 H1 F2 59.73(14) 5_656 8_555
F2 H1 H2 89.80(16) 5_656 1_554
F2 H1 H2 112.60(18) 5_656 2_555
F2 H1 H2 106.37(18) 5_656 3_656
F2 H1 H2 59.47(13) 5_656 4_554
F2 H1 H2 142.99(19) 5_656 6_554
F2 H1 H2 155.47(20) 5_656 7_554
F2 H1 H2 59.73(14) 5_656 8_555
F2 H1 F2 61.29(14) 6_554 7_554
F2 H1 F2 155.56(20) 6_554 8_555
F2 H1 H2 116.77(18) 6_554 1_554
F2 H1 H2 90.28(16) 6_554 2_555
F2 H1 H2 59.47(13) 6_554 3_656
F2 H1 H2 109.37(18) 6_554 4_554
F2 H1 H2 142.99(19) 6_554 5_656
F2 H1 H2 61.29(14) 6_554 7_554
F2 H1 H2 155.56(20) 6_554 8_555
F2 H1 F2 97.30(17) 7_554 8_555
F2 H1 H2 69.55(15) 7_554 1_554
F2 H1 H2 59.61(14) 7_554 2_555
F2 H1 H2 89.80(16) 7_554 3_656
F2 H1 H2 116.77(18) 7_554 4_554
F2 H1 H2 155.47(20) 7_554 5_656
F2 H1 H2 61.29(14) 7_554 6_554
F2 H1 H2 97.30(17) 7_554 8_555
F2 H1 H2 59.61(14) 8_555 1_554
F2 H1 H2 67.40(15) 8_555 2_555
F2 H1 H2 112.60(18) 8_555 3_656
F2 H1 H2 90.28(16) 8_555 4_554
F2 H1 H2 59.73(14) 8_555 5_656
F2 H1 H2 155.56(20) 8_555 6_554
F2 H1 H2 97.30(17) 8_555 7_554
H2 H1 H2 97.30(17) 1_554 2_555
H2 H1 H2 155.47(20) 1_554 3_656
H2 H1 H2 61.29(14) 1_554 4_554
H2 H1 H2 89.80(16) 1_554 5_656
H2 H1 H2 116.77(18) 1_554 6_554
H2 H1 H2 69.55(15) 1_554 7_554
H2 H1 H2 59.61(14) 1_554 8_555
H2 H1 H2 59.73(14) 2_555 3_656
H2 H1 H2 155.56(20) 2_555 4_554
H2 H1 H2 112.60(18) 2_555 5_656
H2 H1 H2 90.28(16) 2_555 6_554
H2 H1 H2 59.61(14) 2_555 7_554
H2 H1 H2 67.40(15) 2_555 8_555
H2 H1 H2 142.99(19) 3_656 4_554
H2 H1 H2 106.37(18) 3_656 5_656
H2 H1 H2 59.47(13) 3_656 6_554
H2 H1 H2 89.80(16) 3_656 7_554
H2 H1 H2 112.60(18) 3_656 8_555
H2 H1 H2 59.47(13) 4_554 5_656
H2 H1 H2 109.37(18) 4_554 6_554
H2 H1 H2 116.77(18) 4_554 7_554
H2 H1 H2 90.28(16) 4_554 8_555
H2 H1 H2 142.99(19) 5_656 6_554
H2 H1 H2 155.47(20) 5_656 7_554
H2 H1 H2 59.73(14) 5_656 8_555
H2 H1 H2 61.29(14) 6_554 7_554
H2 H1 H2 155.56(20) 6_554 8_555
H2 H1 H2 97.30(17) 7_554 8_555
Na1 F2 Na1 100.1(3) 1_556 2_555
Na1 F2 Na1 159.5(2) 1_556 4_555
Na1 F2 Mg1 89.72(19) 1_556 1_555
Na1 F2 Mg1 86.32(17) 1_556 4_555
Na1 F2 F1 53.81(17) 1_556 1_556
Na1 F2 F1 70.08(19) 1_556 2_455
Na1 F2 F1 119.08(17) 1_556 3_646
Na1 F2 F1 109.94(16) 1_556 4_555
Na1 F2 H1 53.81(17) 1_556 1_556
Na1 F2 H1 70.08(19) 1_556 2_455
Na1 F2 H1 119.08(17) 1_556 3_646
Na1 F2 H1 109.94(16) 1_556 4_555
Na1 F2 F2 128.1(2) 1_556 4_554
Na1 F2 F2 59.19(15) 1_556 4_555
Na1 F2 F2 50.74(15) 1_556 8_456
Na1 F2 F2 115.4(2) 1_556 8_556
Na1 F2 H2 128.1(2) 1_556 4_554
Na1 F2 H2 59.19(15) 1_556 4_555
Na1 F2 H2 50.74(15) 1_556 8_456
Na1 F2 H2 115.4(2) 1_556 8_556
Na1 F2 Na1 100.37(13) 2_555 4_555
Na1 F2 Mg1 108.95(19) 2_555 1_555
Na1 F2 Mg1 99.6(2) 2_555 4_555
Na1 F2 F1 75.8(2) 2_555 1_556
Na1 F2 F1 73.94(20) 2_555 2_455
Na1 F2 F1 118.08(17) 2_555 3_646
Na1 F2 F1 138.40(19) 2_555 4_555
Na1 F2 H1 75.8(2) 2_555 1_556
Na1 F2 H1 73.94(20) 2_555 2_455
Na1 F2 H1 118.08(17) 2_555 3_646
Na1 F2 H1 138.40(19) 2_555 4_555
Na1 F2 F2 79.91(18) 2_555 4_554
Na1 F2 F2 135.1(2) 2_555 4_555
Na1 F2 F2 130.0(2) 2_555 8_456
Na1 F2 F2 61.16(17) 2_555 8_556
Na1 F2 H2 79.91(18) 2_555 4_554
Na1 F2 H2 135.1(2) 2_555 4_555
Na1 F2 H2 130.0(2) 2_555 8_456
Na1 F2 H2 61.16(17) 2_555 8_556
Na1 F2 Mg1 84.10(15) 4_555 1_555
Na1 F2 Mg1 89.80(18) 4_555 4_555
Na1 F2 F1 132.14(18) 4_555 1_556
Na1 F2 F1 116.51(16) 4_555 2_455
Na1 F2 F1 48.80(15) 4_555 3_646
Na1 F2 F1 52.92(15) 4_555 4_555
Na1 F2 H1 132.14(18) 4_555 1_556
Na1 F2 H1 116.51(16) 4_555 2_455
Na1 F2 H1 48.80(15) 4_555 3_646
Na1 F2 H1 52.92(15) 4_555 4_555
Na1 F2 F2 56.79(14) 4_555 4_554
Na1 F2 F2 104.8(2) 4_555 4_555
Na1 F2 F2 114.12(19) 4_555 8_456
Na1 F2 F2 74.73(16) 4_555 8_556
Na1 F2 H2 56.79(14) 4_555 4_554
Na1 F2 H2 104.8(2) 4_555 4_555
Na1 F2 H2 114.12(19) 4_555 8_456
Na1 F2 H2 74.73(16) 4_555 8_556
Mg1 F2 Mg1 151.44(11) 1_555 4_555
Mg1 F2 F1 142.99(19) 1_555 1_556
Mg1 F2 F1 116.49(17) 1_555 3_646
Mg1 F2 F1 45.46(11) 1_555 4_555
Mg1 F2 H1 142.99(19) 1_555 1_556
Mg1 F2 H1 116.49(17) 1_555 3_646
Mg1 F2 H1 45.46(11) 1_555 4_555
Mg1 F2 F2 110.13(16) 1_555 4_555
Mg1 F2 F2 45.16(13) 1_555 8_456
Mg1 F2 F2 153.73(17) 1_555 8_556
Mg1 F2 H2 110.13(16) 1_555 4_555
Mg1 F2 H2 45.16(13) 1_555 8_456
Mg1 F2 H2 153.73(17) 1_555 8_556
Mg1 F2 F1 45.84(12) 4_555 1_556
Mg1 F2 F1 153.52(19) 4_555 2_455
Mg1 F2 F1 110.15(17) 4_555 4_555
Mg1 F2 H1 45.84(12) 4_555 1_556
Mg1 F2 H1 153.52(19) 4_555 2_455
Mg1 F2 H1 110.15(17) 4_555 4_555
Mg1 F2 F2 145.36(17) 4_555 4_554
Mg1 F2 F2 114.95(16) 4_555 8_456
Mg1 F2 F2 45.65(13) 4_555 8_556
Mg1 F2 H2 145.36(17) 4_555 4_554
Mg1 F2 H2 114.95(16) 4_555 8_456
Mg1 F2 H2 45.65(13) 4_555 8_556
F1 F2 F1 108.2(2) 1_556 2_455
F1 F2 F1 90.20(12) 1_556 3_646
F1 F2 F1 145.55(18) 1_556 4_555
F1 F2 H1 108.2(2) 1_556 2_455
F1 F2 H1 90.20(12) 1_556 3_646
F1 F2 H1 145.55(18) 1_556 4_555
F1 F2 F2 155.36(20) 1_556 4_554
F1 F2 F2 59.68(14) 1_556 4_555
F1 F2 F2 102.72(18) 1_556 8_456
F1 F2 F2 61.57(14) 1_556 8_556
F1 F2 H2 155.36(20) 1_556 4_554
F1 F2 H2 59.68(14) 1_556 4_555
F1 F2 H2 102.72(18) 1_556 8_456
F1 F2 H2 61.57(14) 1_556 8_556
F1 F2 F1 160.51(18) 2_455 3_646
F1 F2 F1 89.72(12) 2_455 4_555
F1 F2 H1 108.2(2) 2_455 1_556
F1 F2 H1 160.51(18) 2_455 3_646
F1 F2 H1 89.72(12) 2_455 4_555
F1 F2 F2 60.04(14) 2_455 4_554
F1 F2 F2 123.59(18) 2_455 4_555
F1 F2 F2 58.81(14) 2_455 8_456
F1 F2 F2 135.1(2) 2_455 8_556
F1 F2 H2 60.04(14) 2_455 4_554
F1 F2 H2 123.59(18) 2_455 4_555
F1 F2 H2 58.81(14) 2_455 8_456
F1 F2 H2 135.1(2) 2_455 8_556
F1 F2 F1 71.12(16) 3_646 4_555
F1 F2 H1 90.20(12) 3_646 1_556
F1 F2 H1 160.51(18) 3_646 2_455
F1 F2 H1 71.12(16) 3_646 4_555
F1 F2 F2 105.13(17) 3_646 4_554
F1 F2 F2 60.23(14) 3_646 4_555
F1 F2 F2 111.92(18) 3_646 8_456
F1 F2 F2 59.31(13) 3_646 8_556
F1 F2 H2 105.13(17) 3_646 4_554
F1 F2 H2 60.23(14) 3_646 4_555
F1 F2 H2 111.92(18) 3_646 8_456
F1 F2 H2 59.31(13) 3_646 8_556
F1 F2 H1 145.55(18) 4_555 1_556
F1 F2 H1 89.72(12) 4_555 2_455
F1 F2 H1 71.12(16) 4_555 3_646
F1 F2 F2 59.03(13) 4_555 4_554
F1 F2 F2 85.87(16) 4_555 4_555
F1 F2 F2 61.22(13) 4_555 8_456
F1 F2 F2 124.16(19) 4_555 8_556
F1 F2 H2 59.03(13) 4_555 4_554
F1 F2 H2 85.87(16) 4_555 4_555
F1 F2 H2 61.22(13) 4_555 8_456
F1 F2 H2 124.16(19) 4_555 8_556
H1 F2 H1 108.2(2) 1_556 2_455
H1 F2 H1 90.20(12) 1_556 3_646
H1 F2 H1 145.55(18) 1_556 4_555
H1 F2 F2 155.36(20) 1_556 4_554
H1 F2 F2 59.68(14) 1_556 4_555
H1 F2 F2 102.72(18) 1_556 8_456
H1 F2 F2 61.57(14) 1_556 8_556
H1 F2 H2 155.36(20) 1_556 4_554
H1 F2 H2 59.68(14) 1_556 4_555
H1 F2 H2 102.72(18) 1_556 8_456
H1 F2 H2 61.57(14) 1_556 8_556
H1 F2 H1 160.51(18) 2_455 3_646
H1 F2 H1 89.72(12) 2_455 4_555
H1 F2 F2 60.04(14) 2_455 4_554
H1 F2 F2 123.59(18) 2_455 4_555
H1 F2 F2 58.81(14) 2_455 8_456
H1 F2 F2 135.1(2) 2_455 8_556
H1 F2 H2 60.04(14) 2_455 4_554
H1 F2 H2 123.59(18) 2_455 4_555
H1 F2 H2 58.81(14) 2_455 8_456
H1 F2 H2 135.1(2) 2_455 8_556
H1 F2 H1 71.12(16) 3_646 4_555
H1 F2 F2 105.13(17) 3_646 4_554
H1 F2 F2 60.23(14) 3_646 4_555
H1 F2 F2 111.92(18) 3_646 8_456
H1 F2 F2 59.31(13) 3_646 8_556
H1 F2 H2 105.13(17) 3_646 4_554
H1 F2 H2 60.23(14) 3_646 4_555
H1 F2 H2 111.92(18) 3_646 8_456
H1 F2 H2 59.31(13) 3_646 8_556
H1 F2 F2 59.03(13) 4_555 4_554
H1 F2 F2 85.87(16) 4_555 4_555
H1 F2 F2 61.22(13) 4_555 8_456
H1 F2 F2 124.16(19) 4_555 8_556
H1 F2 H2 59.03(13) 4_555 4_554
H1 F2 H2 85.87(16) 4_555 4_555
H1 F2 H2 61.22(13) 4_555 8_456
H1 F2 H2 124.16(19) 4_555 8_556
F2 F2 F2 144.87(18) 4_554 4_555
F2 F2 F2 89.52(16) 4_554 8_456
F2 F2 F2 109.72(17) 4_554 8_556
F2 F2 H2 144.87(18) 4_554 4_555
F2 F2 H2 89.52(16) 4_554 8_456
F2 F2 H2 109.72(17) 4_554 8_556
F2 F2 F2 70.28(14) 4_555 8_456
F2 F2 F2 90.48(16) 4_555 8_556
F2 F2 H2 144.87(18) 4_555 4_554
F2 F2 H2 70.28(14) 4_555 8_456
F2 F2 H2 90.48(16) 4_555 8_556
F2 F2 F2 160.13(19) 8_456 8_556
F2 F2 H2 89.52(16) 8_456 4_554
F2 F2 H2 70.28(14) 8_456 4_555
F2 F2 H2 160.13(19) 8_456 8_556
F2 F2 H2 109.72(17) 8_556 4_554
F2 F2 H2 90.48(16) 8_556 4_555
F2 F2 H2 160.13(19) 8_556 8_456
H2 F2 H2 144.87(18) 4_554 4_555
H2 F2 H2 89.52(16) 4_554 8_456
H2 F2 H2 109.72(17) 4_554 8_556
H2 F2 H2 70.28(14) 4_555 8_456
H2 F2 H2 90.48(16) 4_555 8_556
H2 F2 H2 160.13(19) 8_456 8_556
Na1 H2 Na1 100.1(3) 1_556 2_555
Na1 H2 Na1 159.5(2) 1_556 4_555
Na1 H2 Mg1 89.72(19) 1_556 1_555
Na1 H2 Mg1 86.32(17) 1_556 4_555
Na1 H2 F1 53.81(17) 1_556 1_556
Na1 H2 F1 70.08(19) 1_556 2_455
Na1 H2 F1 119.08(17) 1_556 3_646
Na1 H2 F1 109.94(16) 1_556 4_555
Na1 H2 H1 53.81(17) 1_556 1_556
Na1 H2 H1 70.08(19) 1_556 2_455
Na1 H2 H1 119.08(17) 1_556 3_646
Na1 H2 H1 109.94(16) 1_556 4_555
Na1 H2 F2 128.1(2) 1_556 4_554
Na1 H2 F2 59.19(15) 1_556 4_555
Na1 H2 F2 50.74(15) 1_556 8_456
Na1 H2 F2 115.4(2) 1_556 8_556
Na1 H2 H2 128.1(2) 1_556 4_554
Na1 H2 H2 59.19(15) 1_556 4_555
Na1 H2 H2 50.74(15) 1_556 8_456
Na1 H2 H2 115.4(2) 1_556 8_556
Na1 H2 Na1 100.37(13) 2_555 4_555
Na1 H2 Mg1 108.95(19) 2_555 1_555
Na1 H2 Mg1 99.6(2) 2_555 4_555
Na1 H2 F1 75.8(2) 2_555 1_556
Na1 H2 F1 73.94(20) 2_555 2_455
Na1 H2 F1 118.08(17) 2_555 3_646
Na1 H2 F1 138.40(19) 2_555 4_555
Na1 H2 H1 75.8(2) 2_555 1_556
Na1 H2 H1 73.94(20) 2_555 2_455
Na1 H2 H1 118.08(17) 2_555 3_646
Na1 H2 H1 138.40(19) 2_555 4_555
Na1 H2 F2 79.91(18) 2_555 4_554
Na1 H2 F2 135.1(2) 2_555 4_555
Na1 H2 F2 130.0(2) 2_555 8_456
Na1 H2 F2 61.16(17) 2_555 8_556
Na1 H2 H2 79.91(18) 2_555 4_554
Na1 H2 H2 135.1(2) 2_555 4_555
Na1 H2 H2 130.0(2) 2_555 8_456
Na1 H2 H2 61.16(17) 2_555 8_556
Na1 H2 Mg1 84.10(15) 4_555 1_555
Na1 H2 Mg1 89.80(18) 4_555 4_555
Na1 H2 F1 132.14(18) 4_555 1_556
Na1 H2 F1 116.51(16) 4_555 2_455
Na1 H2 F1 48.80(15) 4_555 3_646
Na1 H2 F1 52.92(15) 4_555 4_555
Na1 H2 H1 132.14(18) 4_555 1_556
Na1 H2 H1 116.51(16) 4_555 2_455
Na1 H2 H1 48.80(15) 4_555 3_646
Na1 H2 H1 52.92(15) 4_555 4_555
Na1 H2 F2 56.79(14) 4_555 4_554
Na1 H2 F2 104.8(2) 4_555 4_555
Na1 H2 F2 114.12(19) 4_555 8_456
Na1 H2 F2 74.73(16) 4_555 8_556
Na1 H2 H2 56.79(14) 4_555 4_554
Na1 H2 H2 104.8(2) 4_555 4_555
Na1 H2 H2 114.12(19) 4_555 8_456
Na1 H2 H2 74.73(16) 4_555 8_556
Mg1 H2 Mg1 151.44(11) 1_555 4_555
Mg1 H2 F1 142.99(19) 1_555 1_556
Mg1 H2 F1 116.49(17) 1_555 3_646
Mg1 H2 F1 45.46(11) 1_555 4_555
Mg1 H2 H1 142.99(19) 1_555 1_556
Mg1 H2 H1 116.49(17) 1_555 3_646
Mg1 H2 H1 45.46(11) 1_555 4_555
Mg1 H2 F2 110.13(16) 1_555 4_555
Mg1 H2 F2 45.16(13) 1_555 8_456
Mg1 H2 F2 153.73(17) 1_555 8_556
Mg1 H2 H2 110.13(16) 1_555 4_555
Mg1 H2 H2 45.16(13) 1_555 8_456
Mg1 H2 H2 153.73(17) 1_555 8_556
Mg1 H2 F1 45.84(12) 4_555 1_556
Mg1 H2 F1 153.52(19) 4_555 2_455
Mg1 H2 F1 110.15(17) 4_555 4_555
Mg1 H2 H1 45.84(12) 4_555 1_556
Mg1 H2 H1 153.52(19) 4_555 2_455
Mg1 H2 H1 110.15(17) 4_555 4_555
Mg1 H2 F2 145.36(17) 4_555 4_554
Mg1 H2 F2 114.95(16) 4_555 8_456
Mg1 H2 F2 45.65(13) 4_555 8_556
Mg1 H2 H2 145.36(17) 4_555 4_554
Mg1 H2 H2 114.95(16) 4_555 8_456
Mg1 H2 H2 45.65(13) 4_555 8_556
F1 H2 F1 108.2(2) 1_556 2_455
F1 H2 F1 90.20(12) 1_556 3_646
F1 H2 F1 145.55(18) 1_556 4_555
F1 H2 H1 108.2(2) 1_556 2_455
F1 H2 H1 90.20(12) 1_556 3_646
F1 H2 H1 145.55(18) 1_556 4_555
F1 H2 F2 155.36(20) 1_556 4_554
F1 H2 F2 59.68(14) 1_556 4_555
F1 H2 F2 102.72(18) 1_556 8_456
F1 H2 F2 61.57(14) 1_556 8_556
F1 H2 H2 155.36(20) 1_556 4_554
F1 H2 H2 59.68(14) 1_556 4_555
F1 H2 H2 102.72(18) 1_556 8_456
F1 H2 H2 61.57(14) 1_556 8_556
F1 H2 F1 160.51(18) 2_455 3_646
F1 H2 F1 89.72(12) 2_455 4_555
F1 H2 H1 108.2(2) 2_455 1_556
F1 H2 H1 160.51(18) 2_455 3_646
F1 H2 H1 89.72(12) 2_455 4_555
F1 H2 F2 60.04(14) 2_455 4_554
F1 H2 F2 123.59(18) 2_455 4_555
F1 H2 F2 58.81(14) 2_455 8_456
F1 H2 F2 135.1(2) 2_455 8_556
F1 H2 H2 60.04(14) 2_455 4_554
F1 H2 H2 123.59(18) 2_455 4_555
F1 H2 H2 58.81(14) 2_455 8_456
F1 H2 H2 135.1(2) 2_455 8_556
F1 H2 F1 71.12(16) 3_646 4_555
F1 H2 H1 90.20(12) 3_646 1_556
F1 H2 H1 160.51(18) 3_646 2_455
F1 H2 H1 71.12(16) 3_646 4_555
F1 H2 F2 105.13(17) 3_646 4_554
F1 H2 F2 60.23(14) 3_646 4_555
F1 H2 F2 111.92(18) 3_646 8_456
F1 H2 F2 59.31(13) 3_646 8_556
F1 H2 H2 105.13(17) 3_646 4_554
F1 H2 H2 60.23(14) 3_646 4_555
F1 H2 H2 111.92(18) 3_646 8_456
F1 H2 H2 59.31(13) 3_646 8_556
F1 H2 H1 145.55(18) 4_555 1_556
F1 H2 H1 89.72(12) 4_555 2_455
F1 H2 H1 71.12(16) 4_555 3_646
F1 H2 F2 59.03(13) 4_555 4_554
F1 H2 F2 85.87(16) 4_555 4_555
F1 H2 F2 61.22(13) 4_555 8_456
F1 H2 F2 124.16(19) 4_555 8_556
F1 H2 H2 59.03(13) 4_555 4_554
F1 H2 H2 85.87(16) 4_555 4_555
F1 H2 H2 61.22(13) 4_555 8_456
F1 H2 H2 124.16(19) 4_555 8_556
H1 H2 H1 108.2(2) 1_556 2_455
H1 H2 H1 90.20(12) 1_556 3_646
H1 H2 H1 145.55(18) 1_556 4_555
H1 H2 F2 155.36(20) 1_556 4_554
H1 H2 F2 59.68(14) 1_556 4_555
H1 H2 F2 102.72(18) 1_556 8_456
H1 H2 F2 61.57(14) 1_556 8_556
H1 H2 H2 155.36(20) 1_556 4_554
H1 H2 H2 59.68(14) 1_556 4_555
H1 H2 H2 102.72(18) 1_556 8_456
H1 H2 H2 61.57(14) 1_556 8_556
H1 H2 H1 160.51(18) 2_455 3_646
H1 H2 H1 89.72(12) 2_455 4_555
H1 H2 F2 60.04(14) 2_455 4_554
H1 H2 F2 123.59(18) 2_455 4_555
H1 H2 F2 58.81(14) 2_455 8_456
H1 H2 F2 135.1(2) 2_455 8_556
H1 H2 H2 60.04(14) 2_455 4_554
H1 H2 H2 123.59(18) 2_455 4_555
H1 H2 H2 58.81(14) 2_455 8_456
H1 H2 H2 135.1(2) 2_455 8_556
H1 H2 H1 71.12(16) 3_646 4_555
H1 H2 F2 105.13(17) 3_646 4_554
H1 H2 F2 60.23(14) 3_646 4_555
H1 H2 F2 111.92(18) 3_646 8_456
H1 H2 F2 59.31(13) 3_646 8_556
H1 H2 H2 105.13(17) 3_646 4_554
H1 H2 H2 60.23(14) 3_646 4_555
H1 H2 H2 111.92(18) 3_646 8_456
H1 H2 H2 59.31(13) 3_646 8_556
H1 H2 F2 59.03(13) 4_555 4_554
H1 H2 F2 85.87(16) 4_555 4_555
H1 H2 F2 61.22(13) 4_555 8_456
H1 H2 F2 124.16(19) 4_555 8_556
H1 H2 H2 59.03(13) 4_555 4_554
H1 H2 H2 85.87(16) 4_555 4_555
H1 H2 H2 61.22(13) 4_555 8_456
H1 H2 H2 124.16(19) 4_555 8_556
F2 H2 F2 144.87(18) 4_554 4_555
F2 H2 F2 89.52(16) 4_554 8_456
F2 H2 F2 109.72(17) 4_554 8_556
F2 H2 H2 144.87(18) 4_554 4_555
F2 H2 H2 89.52(16) 4_554 8_456
F2 H2 H2 109.72(17) 4_554 8_556
F2 H2 F2 70.28(14) 4_555 8_456
F2 H2 F2 90.48(16) 4_555 8_556
F2 H2 H2 144.87(18) 4_555 4_554
F2 H2 H2 70.28(14) 4_555 8_456
F2 H2 H2 90.48(16) 4_555 8_556
F2 H2 F2 160.13(19) 8_456 8_556
F2 H2 H2 89.52(16) 8_456 4_554
F2 H2 H2 70.28(14) 8_456 4_555
F2 H2 H2 160.13(19) 8_456 8_556
F2 H2 H2 109.72(17) 8_556 4_554
F2 H2 H2 90.48(16) 8_556 4_555
F2 H2 H2 160.13(19) 8_556 8_456
H2 H2 H2 144.87(18) 4_554 4_555
H2 H2 H2 89.52(16) 4_554 8_456
H2 H2 H2 109.72(17) 4_554 8_556
H2 H2 H2 70.28(14) 4_555 8_456
H2 H2 H2 90.48(16) 4_555 8_556
H2 H2 H2 160.13(19) 8_456 8_556

loop_
_geom_bond_atom_site_label_1
_geom_bond_atom_site_label_2
_geom_bond_distance
_geom_bond_site_symmetry_2
Na1 F1 2.450(8) 1_555
Na1 F1 2.439(5) 1_555
Na1 F1 2.286(6) 2_455
Na1 H1 2.439(5) 1_555
Na1 H1 2.286(6) 2_455
Na1 F2 2.626(5) 1_554
Na1 F2 2.321(4) 2_455
Na1 F2 2.696(4) 4_554
Na1 F2 2.696(4) 6_554
Na1 F2 2.626(5) 7_554
Na1 F2 2.321(4) 8_455
Na1 H2 2.626(5) 1_554
Na1 H2 2.321(4) 2_455
Na1 H2 2.696(4) 4_554
Na1 H2 2.696(4) 6_554
Na1 H2 2.626(5) 7_554
Na1 H2 2.321(4) 8_455
Mg1 F1 1.9795(8) 2_455
Mg1 F1 1.9795(8) 4_555
Mg1 H1 1.9795(8) 2_455
Mg1 H1 1.9795(8) 4_555
Mg1 F2 1.989(3) 1_555
Mg1 F2 1.973(3) 4_554
Mg1 F2 1.989(3) 5_556
Mg1 F2 1.973(3) 8_456
Mg1 H2 1.989(3) 1_555
Mg1 H2 1.973(3) 4_554
Mg1 H2 1.989(3) 5_556
Mg1 H2 1.973(3) 8_456
F1 Na1 2.439(5) 1_555
F1 Na1 2.286(6) 2_555
F1 Mg1 1.9795(8) 2_555
F1 Mg1 1.9795(8) 4_554
F1 F2 2.758(4) 1_554
F1 F2 2.836(4) 2_555
F1 F2 2.830(4) 3_656
F1 F2 2.777(4) 4_554
F1 F2 2.830(4) 5_656
F1 F2 2.777(4) 6_554
F1 F2 2.758(4) 7_554
F1 F2 2.836(4) 8_555
F1 H2 2.758(4) 1_554
F1 H2 2.836(4) 2_555
F1 H2 2.830(4) 3_656
F1 H2 2.777(4) 4_554
F1 H2 2.830(4) 5_656
F1 H2 2.777(4) 6_554
F1 H2 2.758(4) 7_554
F1 H2 2.836(4) 8_555
H1 Na1 2.439(5) 1_555
H1 Na1 2.286(6) 2_555
H1 Mg1 1.9795(8) 2_555
H1 Mg1 1.9795(8) 4_554
H1 F2 2.758(4) 1_554
H1 F2 2.836(4) 2_555
H1 F2 2.830(4) 3_656
H1 F2 2.777(4) 4_554
H1 F2 2.830(4) 5_656
H1 F2 2.777(4) 6_554
H1 F2 2.758(4) 7_554
H1 F2 2.836(4) 8_555
H1 H2 2.758(4) 1_554
H1 H2 2.836(4) 2_555
H1 H2 2.830(4) 3_656
H1 H2 2.777(4) 4_554
H1 H2 2.830(4) 5_656
H1 H2 2.777(4) 6_554
H1 H2 2.758(4) 7_554
H1 H2 2.836(4) 8_555
F2 Na1 2.626(5) 1_556
F2 Na1 2.321(4) 2_555
F2 Na1 2.696(4) 4_555
F2 Mg1 1.989(3) 1_555
F2 Mg1 1.973(3) 4_555
F2 F1 2.758(4) 1_556
F2 F1 2.836(4) 2_455
F2 F1 2.830(4) 3_646
F2 F1 2.777(4) 4_555
F2 H1 2.758(4) 1_556
F2 H1 2.836(4) 2_455
F2 H1 2.830(4) 3_646
F2 H1 2.777(4) 4_555
F2 F2 2.821(4) 4_554
F2 F2 2.821(4) 4_555
F2 F2 2.781(4) 8_456
F2 F2 2.781(4) 8_556
F2 H2 2.821(4) 4_554
F2 H2 2.821(4) 4_555
F2 H2 2.781(4) 8_456
F2 H2 2.781(4) 8_556
H2 Na1 2.626(5) 1_556
H2 Na1 2.321(4) 2_555
H2 Na1 2.696(4) 4_555
H2 Mg1 1.989(3) 1_555
H2 Mg1 1.973(3) 4_555
H2 F1 2.758(4) 1_556
H2 F1 2.836(4) 2_455
H2 F1 2.830(4) 3_646
H2 F1 2.777(4) 4_555
H2 H1 2.758(4) 1_556
H2 H1 2.836(4) 2_455
H2 H1 2.830(4) 3_646
H2 H1 2.777(4) 4_555
H2 F2 2.821(4) 4_554
H2 F2 2.821(4) 4_555
H2 F2 2.781(4) 8_456
H2 F2 2.781(4) 8_556
H2 H2 2.821(4) 4_554
H2 H2 2.821(4) 4_555
H2 H2 2.781(4) 8_456
H2 H2 2.781(4) 8_556
